data_7220246
loop_
_publ_author_name
'Armaghan, Mahsa'
'Lu, Wei-Yu'
'Wu, Di'
'Wei, Yao'
'Yuan, Feng-Ling'
'Weng, Ng Seik'
'MOHHAMADPOUR AMINI, MOSTAFA'
'Zhang, Wen-Hua'
'Young, David James'
'Hor, Andy'
'Lang, Jian-Ping'

_publ_section_title
;
 Isolation of first row transition metal--carboxylate zwitterions
;
_journal_name_full 'RSC Adv.'
_journal_paper_doi 10.1039/C5RA05564D
_journal_year 2015
_chemical_formula_moiety 'C14 H13 Cl Cu N2 O6'
_chemical_formula_sum 'C14 H13 Cl Cu N2 O6'
_chemical_formula_weight 404.25
_chemical_name_systematic
; 
 ? 
;
_space_group_IT_number 2
_symmetry_cell_setting triclinic
_symmetry_space_group_name_Hall '-P 1'
_symmetry_space_group_name_H-M 'P -1'
_atom_sites_solution_hydrogens geom
_atom_sites_solution_primary direct
_atom_sites_solution_secondary difmap
_audit_creation_method SHELXL-97
_audit_update_record
;
2014-07-10 deposited with the CCDC.
2015-05-07 downloaded from the CCDC.
;
_cell_angle_alpha 83.0350(10)
_cell_angle_beta 86.3830(10)
_cell_angle_gamma 61.4210(10)
_cell_formula_units_Z 2
_cell_length_a 7.5935(3)
_cell_length_b 7.7855(4)
_cell_length_c 14.6720(7)
_cell_measurement_reflns_used 9174
_cell_measurement_temperature 296(2)
_cell_measurement_theta_max 30.45
_cell_measurement_theta_min 2.80
_cell_volume 756.08(6)
_computing_cell_refinement 'ApexII (Bruker, 2011)'
_computing_data_collection 'ApexII (Bruker, 2011)'
_computing_data_reduction 'ApexII (Bruker, 2011)'
_computing_molecular_graphics 'SHELXL-97 (Sheldrick, 2008)'
_computing_publication_material 'publCIF (Westrip, 2010)'
_computing_structure_refinement 'SHELXL-97 (Sheldrick, 2008)'
_computing_structure_solution 'SHELXS-97 (Sheldrick, 2008)'
_diffrn_ambient_temperature 296(2)
_diffrn_measured_fraction_theta_full 1.000
_diffrn_measured_fraction_theta_max 1.000
_diffrn_measurement_device_type 'Bruker ApexII'
_diffrn_measurement_method 'phi and omega scans'
_diffrn_radiation_monochromator graphite
_diffrn_radiation_source 'fine-focus sealed tube'
_diffrn_radiation_type MoK\a
_diffrn_radiation_wavelength 0.71073
_diffrn_reflns_av_R_equivalents 0.0204
_diffrn_reflns_av_sigmaI/netI 0.0120
_diffrn_reflns_limit_h_max 10
_diffrn_reflns_limit_h_min -10
_diffrn_reflns_limit_k_max 11
_diffrn_reflns_limit_k_min -11
_diffrn_reflns_limit_l_max 20
_diffrn_reflns_limit_l_min -20
_diffrn_reflns_number 33421
_diffrn_reflns_theta_full 30.50
_diffrn_reflns_theta_max 30.50
_diffrn_reflns_theta_min 2.80
_diffrn_standards_decay_% 0
_diffrn_standards_interval_count 0
_diffrn_standards_interval_time 0
_diffrn_standards_number 0
_exptl_absorpt_coefficient_mu 1.656
_exptl_absorpt_correction_T_max 0.9367
_exptl_absorpt_correction_T_min 0.7892
_exptl_absorpt_correction_type multi-scan
_exptl_absorpt_process_details 'SADABS, (Sheldrick 2008)'
_exptl_crystal_colour light-blue
_exptl_crystal_density_diffrn 1.776
_exptl_crystal_density_method 'not measured'
_exptl_crystal_description platelet
_exptl_crystal_F_000 410
_exptl_crystal_size_max 0.15
_exptl_crystal_size_mid 0.12
_exptl_crystal_size_min 0.04
_refine_diff_density_max 0.450
_refine_diff_density_min -0.371
_refine_diff_density_rms 0.056
_refine_ls_extinction_method none
_refine_ls_goodness_of_fit_ref 1.042
_refine_ls_hydrogen_treatment mixed
_refine_ls_matrix_type full
_refine_ls_number_parameters 229
_refine_ls_number_reflns 4605
_refine_ls_number_restraints 3
_refine_ls_restrained_S_all 1.042
_refine_ls_R_factor_all 0.0271
_refine_ls_R_factor_gt 0.0242
_refine_ls_shift/su_max 0.001
_refine_ls_shift/su_mean 0.000
_refine_ls_structure_factor_coef Fsqd
_refine_ls_weighting_details 'calc w=1/[\s^2^(Fo^2^)+(0.0320P)^2^+0.3348P] where P=(Fo^2^+2Fc^2^)/3'
_refine_ls_weighting_scheme calc
_refine_ls_wR_factor_gt 0.0647
_refine_ls_wR_factor_ref 0.0661
_reflns_number_gt 4255
_reflns_number_total 4605
_reflns_threshold_expression >2sigma(I)
_cod_data_source_file c5ra05564d2.cif
_cod_data_source_block 11
_cod_original_sg_symbol_H-M P-1
_cod_database_code 7220246

loop_
_symmetry_equiv_pos_as_xyz
'x, y, z'
'-x, -y, -z'

loop_
_atom_site_label
_atom_site_type_symbol
_atom_site_fract_x
_atom_site_fract_y
_atom_site_fract_z
_atom_site_U_iso_or_equiv
_atom_site_adp_type
_atom_site_occupancy
_atom_site_symmetry_multiplicity
_atom_site_calc_flag
_atom_site_refinement_flags
Cu1 Cu 0.29063(3) 0.36729(2) 0.259735(10) 0.02672(5) Uani 1 1 d .
Cl1 Cl 0.16847(6) 0.15880(6) 0.26147(2) 0.03861(9) Uani 1 1 d .
O1 O 0.62475(17) 0.24973(17) 0.25221(7) 0.0339(2) Uani 1 1 d D
H21 H 0.676(3) 0.132(2) 0.2555(14) 0.039(5) Uiso 1 1 d D
O2 O 0.23354(18) 0.13958(17) 0.70180(7) 0.0368(2) Uani 1 1 d .
O3 O -0.00586(17) 0.24379(18) 0.59822(7) 0.0383(2) Uani 1 1 d .
O4 O 0.24750(17) 0.64664(16) 0.26159(7) 0.0324(2) Uani 1 1 d D
H22 H 0.165(3) 0.697(3) 0.3005(14) 0.061(7) Uiso 1 1 d D
O5 O 0.2824(2) 0.10535(19) -0.07366(8) 0.0488(3) Uani 1 1 d .
O6 O 0.2993(3) 0.3247(2) -0.18134(8) 0.0545(4) Uani 1 1 d D
H23 H 0.292(5) 0.254(4) -0.2150(18) 0.092(10) Uiso 1 1 d D
N1 N 0.36179(17) 0.30687(17) 0.39207(7) 0.0258(2) Uani 1 1 d .
N2 N 0.25522(18) 0.45327(17) 0.12677(7) 0.0266(2) Uani 1 1 d .
C1 C 0.6714(2) 0.2992(3) 0.33446(11) 0.0366(3) Uani 1 1 d .
H1A H 0.6506 0.4331 0.3251 0.044 Uiso 1 1 calc R
H1B H 0.8116 0.2127 0.3492 0.044 Uiso 1 1 calc R
C2 C 0.5429(2) 0.2807(2) 0.41342(9) 0.0279(2) Uani 1 1 d .
C3 C 0.6085(2) 0.2348(2) 0.50325(10) 0.0344(3) Uani 1 1 d .
H3 H 0.7334 0.2195 0.5171 0.041 Uiso 1 1 calc R
C4 C 0.4868(2) 0.2121(2) 0.57223(9) 0.0325(3) Uani 1 1 d .
H4 H 0.5297 0.1795 0.6329 0.039 Uiso 1 1 calc R
C5 C 0.2995(2) 0.23832(19) 0.55017(8) 0.0256(2) Uani 1 1 d .
C6 C 0.2423(2) 0.2875(2) 0.45894(8) 0.0264(2) Uani 1 1 d .
H6 H 0.1163 0.3079 0.4436 0.032 Uiso 1 1 calc R
C7 C 0.1641(2) 0.20601(19) 0.62173(8) 0.0278(2) Uani 1 1 d .
C8 C 0.1947(3) 0.7631(2) 0.17530(9) 0.0337(3) Uani 1 1 d .
H8A H 0.2769 0.8278 0.1631 0.040 Uiso 1 1 calc R
H8B H 0.0554 0.8637 0.1768 0.040 Uiso 1 1 calc R
C9 C 0.2250(2) 0.63626(19) 0.10060(9) 0.0267(2) Uani 1 1 d .
C10 C 0.2180(2) 0.7060(2) 0.00854(10) 0.0336(3) Uani 1 1 d .
H10 H 0.2000 0.8324 -0.0085 0.040 Uiso 1 1 calc R
C11 C 0.2380(2) 0.5854(2) -0.05740(9) 0.0333(3) Uani 1 1 d .
H11 H 0.2321 0.6299 -0.1195 0.040 Uiso 1 1 calc R
C12 C 0.2670(2) 0.3965(2) -0.02976(8) 0.0276(2) Uani 1 1 d .
C13 C 0.2758(2) 0.3352(2) 0.06282(9) 0.0283(2) Uani 1 1 d .
H13 H 0.2965 0.2084 0.0815 0.034 Uiso 1 1 calc R
C14 C 0.2836(2) 0.2582(2) -0.09612(9) 0.0321(3) Uani 1 1 d .

loop_
_atom_site_aniso_label
_atom_site_aniso_U_11
_atom_site_aniso_U_22
_atom_site_aniso_U_33
_atom_site_aniso_U_23
_atom_site_aniso_U_13
_atom_site_aniso_U_12
Cu1 0.03754(10) 0.03222(9) 0.01505(7) -0.00028(5) -0.00051(6) -0.02073(7)
Cl1 0.0556(2) 0.0484(2) 0.02748(15) -0.00078(14) -0.00179(14) -0.03777(18)
O1 0.0383(5) 0.0368(6) 0.0248(5) -0.0001(4) 0.0041(4) -0.0175(5)
O2 0.0542(6) 0.0425(6) 0.0160(4) 0.0007(4) -0.0036(4) -0.0252(5)
O3 0.0393(6) 0.0558(7) 0.0226(5) -0.0025(4) 0.0019(4) -0.0256(5)
O4 0.0432(6) 0.0334(5) 0.0213(4) -0.0053(4) 0.0028(4) -0.0185(4)
O5 0.0827(10) 0.0451(7) 0.0299(5) -0.0040(5) -0.0017(6) -0.0391(7)
O6 0.1034(12) 0.0590(8) 0.0189(5) -0.0067(5) 0.0036(6) -0.0526(8)
N1 0.0313(5) 0.0311(5) 0.0174(4) -0.0007(4) -0.0013(4) -0.0169(4)
N2 0.0365(6) 0.0289(5) 0.0169(4) -0.0008(4) 0.0003(4) -0.0180(5)
C1 0.0373(7) 0.0483(8) 0.0316(7) -0.0019(6) 0.0033(6) -0.0272(7)
C2 0.0320(6) 0.0307(6) 0.0246(6) -0.0021(5) -0.0008(5) -0.0178(5)
C3 0.0345(7) 0.0447(8) 0.0291(6) -0.0015(6) -0.0068(5) -0.0227(6)
C4 0.0390(7) 0.0383(7) 0.0212(6) -0.0008(5) -0.0071(5) -0.0189(6)
C5 0.0336(6) 0.0260(6) 0.0170(5) -0.0022(4) -0.0009(4) -0.0140(5)
C6 0.0303(6) 0.0324(6) 0.0181(5) -0.0012(4) -0.0011(4) -0.0164(5)
C7 0.0394(7) 0.0266(6) 0.0169(5) -0.0044(4) 0.0018(5) -0.0152(5)
C8 0.0497(8) 0.0301(6) 0.0242(6) -0.0039(5) 0.0029(6) -0.0214(6)
C9 0.0314(6) 0.0283(6) 0.0219(5) -0.0021(4) 0.0015(4) -0.0157(5)
C10 0.0478(8) 0.0298(6) 0.0244(6) 0.0021(5) 0.0016(5) -0.0206(6)
C11 0.0452(8) 0.0368(7) 0.0189(5) 0.0018(5) 0.0004(5) -0.0213(6)
C12 0.0332(6) 0.0337(6) 0.0176(5) -0.0019(4) -0.0002(4) -0.0175(5)
C13 0.0390(7) 0.0293(6) 0.0195(5) -0.0008(4) -0.0006(5) -0.0188(5)
C14 0.0393(7) 0.0384(7) 0.0209(6) -0.0040(5) -0.0010(5) -0.0199(6)

loop_
_atom_type_symbol
_atom_type_description
_atom_type_scat_dispersion_real
_atom_type_scat_dispersion_imag
_atom_type_scat_source
C C 0.0033 0.0016 'International Tables Vol C Tables 4.2.6.8 and 6.1.1.4'
H H 0.0000 0.0000 'International Tables Vol C Tables 4.2.6.8 and 6.1.1.4'
N N 0.0061 0.0033 'International Tables Vol C Tables 4.2.6.8 and 6.1.1.4'
O O 0.0106 0.0060 'International Tables Vol C Tables 4.2.6.8 and 6.1.1.4'
Cl Cl 0.1484 0.1585 'International Tables Vol C Tables 4.2.6.8 and 6.1.1.4'
Cu Cu 0.3201 1.2651 'International Tables Vol C Tables 4.2.6.8 and 6.1.1.4'

loop_
_geom_angle_atom_site_label_1
_geom_angle_atom_site_label_2
_geom_angle_atom_site_label_3
_geom_angle
N2 Cu1 N1 168.26(5)
N2 Cu1 O4 80.96(4)
N1 Cu1 O4 90.57(4)
N2 Cu1 Cl1 96.22(3)
N1 Cu1 Cl1 95.15(3)
O4 Cu1 Cl1 150.34(4)
N2 Cu1 O1 93.26(4)
N1 Cu1 O1 78.67(4)
O4 Cu1 O1 90.84(4)
Cl1 Cu1 O1 118.83(3)
C1 O1 Cu1 104.05(8)
C1 O1 H21 107.4(14)
Cu1 O1 H21 107.8(14)
C8 O4 Cu1 114.49(8)
C8 O4 H22 111.7(18)
Cu1 O4 H22 107.9(18)
C14 O6 H23 108(2)
C6 N1 C2 119.45(11)
C6 N1 Cu1 123.84(9)
C2 N1 Cu1 116.69(9)
C9 N2 C13 119.56(11)
C9 N2 Cu1 116.33(9)
C13 N2 Cu1 123.88(9)
O1 C1 C2 111.25(12)
O1 C1 H1A 109.4
C2 C1 H1A 109.4
O1 C1 H1B 109.4
C2 C1 H1B 109.4
H1A C1 H1B 108.0
N1 C2 C3 121.35(12)
N1 C2 C1 116.53(12)
C3 C2 C1 122.11(13)
C2 C3 C4 119.35(13)
C2 C3 H3 120.3
C4 C3 H3 120.3
C3 C4 C5 119.35(12)
C3 C4 H4 120.3
C5 C4 H4 120.3
C6 C5 C4 118.12(12)
C6 C5 C7 120.00(12)
C4 C5 C7 121.82(11)
N1 C6 C5 122.35(12)
N1 C6 H6 118.8
C5 C6 H6 118.8
O3 C7 O2 124.50(13)
O3 C7 C5 118.31(11)
O2 C7 C5 117.18(13)
O4 C8 C9 110.03(11)
O4 C8 H8A 109.7
C9 C8 H8A 109.7
O4 C8 H8B 109.7
C9 C8 H8B 109.7
H8A C8 H8B 108.2
N2 C9 C10 121.48(12)
N2 C9 C8 116.86(11)
C10 C9 C8 121.65(12)
C11 C10 C9 119.11(13)
C11 C10 H10 120.4
C9 C10 H10 120.4
C10 C11 C12 119.10(12)
C10 C11 H11 120.4
C12 C11 H11 120.4
C13 C12 C11 118.86(12)
C13 C12 C14 118.34(12)
C11 C12 C14 122.78(12)
N2 C13 C12 121.87(12)
N2 C13 H13 119.1
C12 C13 H13 119.1
O5 C14 O6 124.57(14)
O5 C14 C12 123.62(13)
O6 C14 C12 111.81(13)

loop_
_geom_bond_atom_site_label_1
_geom_bond_atom_site_label_2
_geom_bond_distance
Cu1 N2 1.9758(11)
Cu1 N1 1.9876(11)
Cu1 O4 2.0420(11)
Cu1 Cl1 2.2188(4)
Cu1 O1 2.2482(11)
O1 C1 1.4238(19)
O1 H21 0.803(14)
O2 C7 1.2631(16)
O3 C7 1.2408(18)
O4 C8 1.4225(17)
O4 H22 0.803(16)
O5 C14 1.2001(19)
O6 C14 1.3148(18)
O6 H23 0.805(18)
N1 C6 1.3385(16)
N1 C2 1.3420(17)
N2 C9 1.3400(17)
N2 C13 1.3431(17)
C1 C2 1.5057(19)
C1 H1A 0.9700
C1 H1B 0.9700
C2 C3 1.3825(19)
C3 C4 1.380(2)
C3 H3 0.9300
C4 C5 1.390(2)
C4 H4 0.9300
C5 C6 1.3846(17)
C5 C7 1.5067(18)
C6 H6 0.9300
C8 C9 1.4973(19)
C8 H8A 0.9700
C8 H8B 0.9700
C9 C10 1.3876(18)
C10 C11 1.381(2)
C10 H10 0.9300
C11 C12 1.390(2)
C11 H11 0.9300
C12 C13 1.3788(17)
C12 C14 1.4938(19)
C13 H13 0.9300

loop_
_geom_hbond_atom_site_label_D
_geom_hbond_atom_site_label_H
_geom_hbond_atom_site_label_A
_geom_hbond_distance_DH
_geom_hbond_distance_HA
_geom_hbond_distance_DA
_geom_hbond_angle_DHA
_geom_hbond_site_symmetry_A
O1 H21 O2 0.803(14) 1.918(15) 2.6973(16) 163(2) 2_656
O4 H22 O3 0.803(16) 1.814(17) 2.6033(15) 167(2) 2_566
O4 H22 O2 0.803(16) 2.67(2) 3.2487(17) 131(2) 2_566
O6 H23 O2 0.805(18) 1.787(19) 2.5813(17) 169(3) 1_554
